data_1553881
loop_
_publ_author_name
'Xiao, Zhi-You'
'Lin, Rui-Lian'
'Tao, Zhu'
'Liu, Qing-Yun'
'Liu, Jing-Xin'
'Xiao, Xin'

_publ_section_title
;
 Multiple noncovalent interaction constructed polymeric supramolecular
 crystals: recognition of butyl viologen by
 para-dicyclohexanocucurbit[6]uril and
 \a,\a&#x2032;,\d,\d&#x2032;-tetramethylcucurbit[6]uril
;
_journal_issue 12
_journal_name_full 'Organic Chemistry Frontiers'
_journal_page_first 2422
_journal_paper_doi 10.1039/C7QO00708F
_journal_volume 4
_journal_year 2017
_chemical_formula_sum 'C72 H112 Cl2 N28 O26'
_chemical_formula_weight 1856.80
_space_group_IT_number 15
_space_group_name_Hall '-C 2yc'
_space_group_name_H-M_alt 'C 1 2/c 1'
_symmetry_cell_setting monoclinic
_symmetry_space_group_name_H-M 'C 1 2/c 1'
_atom_sites_solution_hydrogens geom
_atom_sites_solution_primary direct
_atom_sites_solution_secondary difmap
_audit_creation_method SHELXL-97
_audit_update_record
;
2017-08-07 deposited with the CCDC.
2017-09-05 downloaded from the CCDC.
;
_cell_angle_alpha 90.00
_cell_angle_beta 104.990(3)
_cell_angle_gamma 90.00
_cell_formula_units_Z 4
_cell_length_a 24.1839(9)
_cell_length_b 31.5567(9)
_cell_length_c 12.6112(3)
_cell_measurement_reflns_used 1230
_cell_measurement_temperature 273(2)
_cell_measurement_theta_max 26.39
_cell_measurement_theta_min 2.17
_cell_volume 9296.9(5)
_computing_cell_refinement 'Bruker SMART'
_computing_data_collection 'Bruker SMART'
_computing_data_reduction 'Bruker SAINT'
_computing_molecular_graphics 'Bruker SHELXTL'
_computing_publication_material 'Bruker SHELXTL'
_computing_structure_refinement 'Bruker SHELXTL'
_computing_structure_solution 'Bruker SHELXTL'
_diffrn_ambient_temperature 273(2)
_diffrn_measured_fraction_theta_full 0.999
_diffrn_measured_fraction_theta_max 0.999
_diffrn_measurement_device_type 'CCD area detector'
_diffrn_measurement_method 'phi and omega scans'
_diffrn_radiation_monochromator graphite
_diffrn_radiation_source 'fine-focus sealed tube'
_diffrn_radiation_type MoK\a
_diffrn_radiation_wavelength 0.71073
_diffrn_reflns_av_R_equivalents 0.1504
_diffrn_reflns_av_sigmaI/netI 0.1030
_diffrn_reflns_limit_h_max 28
_diffrn_reflns_limit_h_min -28
_diffrn_reflns_limit_k_max 37
_diffrn_reflns_limit_k_min -36
_diffrn_reflns_limit_l_max 14
_diffrn_reflns_limit_l_min -14
_diffrn_reflns_number 47509
_diffrn_reflns_theta_full 25.00
_diffrn_reflns_theta_max 25.00
_diffrn_reflns_theta_min 1.74
_diffrn_standards_decay_% none
_exptl_absorpt_coefficient_mu 0.157
_exptl_absorpt_correction_T_max 0.9723
_exptl_absorpt_correction_T_min 0.9618
_exptl_absorpt_correction_type multi-scan
_exptl_absorpt_process_details 'SADABS; Bruker, 2000'
_exptl_crystal_colour colorless
_exptl_crystal_density_diffrn 1.327
_exptl_crystal_density_meas ?
_exptl_crystal_density_method 'not measured'
_exptl_crystal_description block
_exptl_crystal_F_000 3928
_exptl_crystal_size_max 0.25
_exptl_crystal_size_mid 0.21
_exptl_crystal_size_min 0.18
_platon_squeeze_details
;
;
_refine_diff_density_max 0.761
_refine_diff_density_min -0.409
_refine_diff_density_rms 0.094
_refine_ls_extinction_method none
_refine_ls_goodness_of_fit_ref 1.005
_refine_ls_hydrogen_treatment constr
_refine_ls_matrix_type full
_refine_ls_number_parameters 539
_refine_ls_number_reflns 8174
_refine_ls_number_restraints 30
_refine_ls_restrained_S_all 1.014
_refine_ls_R_factor_all 0.1978
_refine_ls_R_factor_gt 0.1121
_refine_ls_shift/su_max 0.000
_refine_ls_shift/su_mean 0.000
_refine_ls_structure_factor_coef Fsqd
_refine_ls_weighting_details 'calc w=1/[\s^2^(Fo^2^)+(0.1930P)^2^+0.0000P] where P=(Fo^2^+2Fc^2^)/3'
_refine_ls_weighting_scheme calc
_refine_ls_wR_factor_gt 0.2997
_refine_ls_wR_factor_ref 0.3470
_reflns_number_gt 3413
_reflns_number_total 8174
_reflns_threshold_expression >2sigma(I)
_cod_data_source_file c7qo00708f1.cif
_cod_data_source_block p
_cod_depositor_comments
;
The following automatic conversions were performed:

data item '_exptl_crystal_density_meas' value 'not measured' was
changed to '?' -- the value is perceived as not measured.

Automatic conversion script
Id: cif_fix_values 6909 2019-04-08 15:41:33Z antanas 
;
_cod_original_sg_symbol_H-M C2/c
_cod_database_code 1553881

loop_
_symmetry_equiv_pos_as_xyz
'x, y, z'
'-x, y, -z+1/2'
'x+1/2, y+1/2, z'
'-x+1/2, y+1/2, -z+1/2'
'-x, -y, -z'
'x, -y, z-1/2'
'-x+1/2, -y+1/2, -z'
'x+1/2, -y+1/2, z-1/2'

loop_
_atom_site_label
_atom_site_type_symbol
_atom_site_fract_x
_atom_site_fract_y
_atom_site_fract_z
_atom_site_U_iso_or_equiv
_atom_site_adp_type
_atom_site_occupancy
_atom_site_symmetry_multiplicity
_atom_site_calc_flag
_atom_site_refinement_flags
_atom_site_disorder_assembly
_atom_site_disorder_group
O1 O 0.04950(15) 0.24327(13) -0.0755(3) 0.0681(11) Uani 1 1 d . . .
O2 O 0.28659(18) 0.26021(14) 0.3924(3) 0.0750(13) Uani 1 1 d . . .
O3 O 0.22797(19) 0.35347(13) 0.2558(4) 0.0780(13) Uani 1 1 d . . .
O4 O 0.40082(17) 0.21162(15) 0.3077(3) 0.0721(12) Uani 1 1 d . . .
O5 O 0.22206(17) 0.10170(14) -0.0268(3) 0.0735(12) Uani 1 1 d . . .
O6 O 0.11475(16) 0.15362(13) 0.0634(3) 0.0686(11) Uani 1 1 d . . .
N1 N 0.1910(2) 0.24287(19) 0.3343(4) 0.0702(15) Uani 1 1 d . . .
N2 N 0.1518(2) 0.30603(17) 0.2365(4) 0.0688(14) Uani 1 1 d . . .
N3 N 0.08318(19) 0.26302(17) 0.1047(4) 0.0642(13) Uani 1 1 d . . .
N4 N 0.2545(2) 0.1911(2) 0.3559(4) 0.0726(15) Uani 1 1 d . . .
N5 N 0.2616(2) 0.11612(15) 0.1586(4) 0.0628(13) Uani 1 1 d . . .
N6 N 0.3880(2) 0.15878(16) 0.1763(4) 0.0635(13) Uani 1 1 d . . .
N7 N 0.3300(2) 0.16010(17) 0.2867(4) 0.0686(14) Uani 1 1 d . . .
N8 N 0.1497(2) 0.35473(17) 0.1054(4) 0.0684(14) Uani 1 1 d . . .
N9 N 0.3184(2) 0.11551(16) 0.0456(4) 0.0633(13) Uani 1 1 d . . .
N10 N 0.1853(2) 0.14877(17) 0.2239(4) 0.0631(14) Uani 1 1 d . . .
N11 N 0.07939(19) 0.31132(17) -0.0242(4) 0.0625(13) Uani 1 1 d . . .
N12 N 0.1207(2) 0.19934(17) 0.2054(4) 0.0625(13) Uani 1 1 d . . .
C22 C 0.0928(2) 0.3350(2) 0.0748(5) 0.0645(16) Uani 1 1 d . . .
H22A H 0.0631 0.3562 0.0735 0.077 Uiso 1 1 calc R . .
C21 C 0.2005(2) 0.1681(2) 0.3315(5) 0.0655(17) Uani 1 1 d . . .
C20 C 0.0708(2) 0.2237(2) 0.1523(5) 0.0692(18) Uani 1 1 d . . .
H20A H 0.0466 0.2066 0.0949 0.083 Uiso 1 1 calc R . .
H20B H 0.0494 0.2300 0.2056 0.083 Uiso 1 1 calc R . .
C19 C 0.1548(3) 0.2049(2) 0.3192(5) 0.0714(18) Uani 1 1 d . . .
C18 C 0.3587(3) 0.1191(2) 0.1531(5) 0.0692(17) Uani 1 1 d . . .
H18A H 0.3853 0.0951 0.1684 0.083 Uiso 1 1 calc R . .
C17 C 0.1386(2) 0.1659(2) 0.1558(5) 0.0585(16) Uani 1 1 d . . .
C16 C 0.0944(3) 0.3026(2) 0.1657(6) 0.0717(18) Uani 1 1 d . . .
H16A H 0.0653 0.3085 0.2052 0.086 Uiso 1 1 calc R . .
C15 C 0.1810(3) 0.3395(2) 0.2051(6) 0.0759(19) Uani 1 1 d . . .
C14 C 0.1707(3) 0.2852(2) 0.3416(5) 0.077(2) Uani 1 1 d . . .
H14A H 0.2011 0.3018 0.3884 0.093 Uiso 1 1 calc R . .
H14B H 0.1391 0.2843 0.3758 0.093 Uiso 1 1 calc R . .
C13 C 0.2473(3) 0.2343(3) 0.3632(5) 0.075(2) Uani 1 1 d . . .
C12 C 0.2635(3) 0.11032(19) 0.0515(6) 0.0669(17) Uani 1 1 d . . .
C11 C 0.3108(3) 0.1710(2) 0.3822(5) 0.0771(19) Uani 1 1 d . . .
H11A H 0.3385 0.1900 0.4280 0.093 Uiso 1 1 calc R . .
H11B H 0.3095 0.1454 0.4243 0.093 Uiso 1 1 calc R . .
C10 C 0.3188(3) 0.1197(2) 0.2312(5) 0.0658(17) Uani 1 1 d . . .
H10A H 0.3272 0.0961 0.2835 0.079 Uiso 1 1 calc R . .
C9 C 0.0629(2) 0.3291(2) -0.1342(5) 0.0700(18) Uani 1 1 d . . .
H9A H 0.0392 0.3539 -0.1340 0.084 Uiso 1 1 calc R . .
H9B H 0.0400 0.3084 -0.1836 0.084 Uiso 1 1 calc R . .
C8 C 0.2103(3) 0.1097(2) 0.1945(5) 0.0715(18) Uani 1 1 d . . .
H8A H 0.2191 0.0910 0.2577 0.086 Uiso 1 1 calc R . .
H8B H 0.1821 0.0956 0.1364 0.086 Uiso 1 1 calc R . .
C7 C 0.0898(4) 0.1570(3) 0.3932(6) 0.097(3) Uani 1 1 d . . .
H7A H 0.0618 0.1535 0.3232 0.117 Uiso 1 1 calc R . .
H7B H 0.0699 0.1545 0.4506 0.117 Uiso 1 1 calc R . .
C6 C 0.0686(2) 0.2697(2) -0.0059(5) 0.0590(16) Uani 1 1 d . . .
C5 C 0.3762(3) 0.1806(2) 0.2626(5) 0.0698(18) Uani 1 1 d . . .
C4 C 0.1969(3) 0.1376(3) 0.4236(5) 0.090(2) Uani 1 1 d . . .
H4A H 0.2232 0.1142 0.4253 0.107 Uiso 1 1 calc R . .
H4B H 0.2085 0.1523 0.4935 0.107 Uiso 1 1 calc R . .
C3 C 0.1165(3) 0.2008(3) 0.3981(6) 0.087(2) Uani 1 1 d . . .
H3A H 0.1391 0.2063 0.4724 0.104 Uiso 1 1 calc R . .
H3B H 0.0864 0.2219 0.3797 0.104 Uiso 1 1 calc R . .
C2 C 0.3354(3) 0.1075(2) -0.0525(6) 0.0750(19) Uani 1 1 d . . .
H2A H 0.3044 0.0930 -0.1040 0.090 Uiso 1 1 calc R . .
H2B H 0.3681 0.0886 -0.0355 0.090 Uiso 1 1 calc R . .
C1 C 0.1364(4) 0.1204(3) 0.4078(7) 0.114(3) Uani 1 1 d . . .
H1A H 0.1351 0.1032 0.4709 0.137 Uiso 1 1 calc R . .
H1B H 0.1271 0.1022 0.3435 0.137 Uiso 1 1 calc R . .
N14 N 0.10099(12) 0.16126(10) 0.7025(3) 0.0628(13) Uani 1 1 d G . .
C38 C 0.04464(14) 0.17361(10) 0.6574(3) 0.0642(16) Uani 1 1 d G . .
H38A H 0.0342 0.2018 0.6605 0.077 Uiso 1 1 calc R . .
C37 C 0.00393(11) 0.14375(14) 0.6075(3) 0.0609(16) Uani 1 1 d G . .
H37A H -0.0338 0.1520 0.5773 0.073 Uiso 1 1 calc R . .
C36 C 0.01957(18) 0.10154(12) 0.6029(3) 0.077(2) Uani 1 1 d G . .
C34 C 0.0759(2) 0.08919(9) 0.6481(4) 0.095(2) Uani 1 1 d G . .
H34A H 0.0864 0.0609 0.6449 0.113 Uiso 1 1 calc R . .
C35 C 0.11663(13) 0.11905(12) 0.6979(4) 0.082(2) Uani 1 1 d G . .
H35A H 0.1543 0.1108 0.7281 0.098 Uiso 1 1 calc R . .
N13 N -0.1063(2) 0.02013(16) 0.4043(6) 0.200(7) Uani 1 1 d G . .
H13A H -0.1322 0.0043 0.3637 0.239 Uiso 1 1 calc R . .
C33 C -0.0704(3) 0.04398(18) 0.3574(4) 0.150(5) Uani 1 1 d G . .
H33A H -0.0745 0.0428 0.2821 0.180 Uiso 1 1 calc R . .
C31 C -0.0285(3) 0.06958(17) 0.4231(4) 0.096(2) Uani 1 1 d G . .
H31A H -0.0045 0.0855 0.3917 0.115 Uiso 1 1 calc R . .
C30 C -0.0224(3) 0.0713(2) 0.5357(4) 0.192(7) Uani 1 1 d G . .
C29 C -0.0583(3) 0.0475(3) 0.5826(4) 0.206(8) Uani 1 1 d G . .
H29A H -0.0542 0.0487 0.6579 0.248 Uiso 1 1 calc R . .
C32 C -0.1002(3) 0.0219(2) 0.5169(7) 0.149(5) Uani 1 1 d G . .
H32A H -0.1242 0.0059 0.5483 0.179 Uiso 1 1 calc R . .
C28 C 0.1462(3) 0.1907(3) 0.7507(6) 0.102(3) Uani 1 1 d D C .
H28A H 0.1809 0.1823 0.7310 0.122 Uiso 1 1 calc R . .
H28B H 0.1357 0.2187 0.7207 0.122 Uiso 1 1 calc R . .
C27 C 0.1575(3) 0.1924(2) 0.8665(6) 0.097(2) Uani 1 1 d DU . .
H27A H 0.1706 0.1649 0.8973 0.116 Uiso 1 1 calc R A 1
H27B H 0.1225 0.1993 0.8868 0.116 Uiso 1 1 calc R A 1
O1W O 0.45136(19) 0.10059(15) 0.4480(5) 0.111(2) Uani 1 1 d . . .
O2W O 0.4534(2) 0.2067(2) 0.5458(5) 0.126(2) Uani 1 1 d . . .
O3W O 0.2651(3) 0.03466(16) 0.4442(5) 0.132(2) Uani 1 1 d . . .
O4W O 0.2022(3) 0.0361(2) -0.1790(5) 0.134(2) Uani 1 1 d . . .
O5W O 0.2628(4) 0.4341(2) 0.3497(6) 0.178(3) Uani 1 1 d . . .
C25A C 0.2201(8) 0.2257(6) 1.0288(11) 0.152(6) Uani 0.60 1 d PDU B 1
H25A H 0.2480 0.2478 1.0517 0.228 Uiso 0.60 1 d PR B 1
H25B H 0.2369 0.1989 1.0547 0.228 Uiso 0.60 1 d PR B 1
H25C H 0.1880 0.2310 1.0585 0.228 Uiso 0.60 1 d PR B 1
C25B C 0.2612(5) 0.2299(3) 0.9191(8) 0.194(13) Uani 0.40 1 d PDU C 2
H25D H 0.2756 0.2551 0.9599 0.291 Uiso 0.40 1 d PR C 2
H25E H 0.2663 0.2321 0.8464 0.291 Uiso 0.40 1 d PR C 2
H25F H 0.2816 0.2057 0.9553 0.291 Uiso 0.40 1 d PR C 2
C26A C 0.2023(5) 0.2254(3) 0.9129(8) 0.204(16) Uani 0.60 1 d PRDU B 1
H26A H 0.1860 0.2525 0.8880 0.245 Uiso 0.60 1 d PR C 1
H26B H 0.2350 0.2214 0.8841 0.245 Uiso 0.60 1 d PR C 1
C26B C 0.2023(5) 0.2254(3) 0.9129(8) 0.100(9) Uani 0.40 1 d PRDU C 2
H26C H 0.2004 0.2283 0.9877 0.120 Uiso 0.40 1 d PR C 2
H26D H 0.1854 0.2508 0.8767 0.120 Uiso 0.40 1 d PR C 2

loop_
_atom_site_aniso_label
_atom_site_aniso_U_11
_atom_site_aniso_U_22
_atom_site_aniso_U_33
_atom_site_aniso_U_23
_atom_site_aniso_U_13
_atom_site_aniso_U_12
O1 0.054(2) 0.082(3) 0.062(3) -0.011(2) 0.0032(19) -0.012(2)
O2 0.072(3) 0.096(3) 0.051(2) -0.008(2) 0.007(2) -0.034(2)
O3 0.075(3) 0.074(3) 0.074(3) -0.018(2) 0.000(2) -0.018(2)
O4 0.064(2) 0.089(3) 0.054(2) -0.009(2) -0.001(2) -0.026(2)
O5 0.070(3) 0.081(3) 0.056(3) -0.018(2) -0.008(2) -0.006(2)
O6 0.062(2) 0.086(3) 0.050(3) -0.004(2) -0.001(2) -0.018(2)
N1 0.066(3) 0.091(4) 0.050(3) -0.011(3) 0.008(2) -0.024(3)
N2 0.073(3) 0.078(4) 0.053(3) -0.011(3) 0.011(3) -0.021(3)
N3 0.058(3) 0.078(4) 0.052(3) -0.008(3) 0.005(2) -0.010(3)
N4 0.066(3) 0.089(4) 0.052(3) -0.001(3) -0.006(2) -0.023(3)
N5 0.057(3) 0.073(3) 0.051(3) 0.000(3) 0.001(2) -0.016(2)
N6 0.062(3) 0.071(3) 0.050(3) 0.003(3) 0.002(2) -0.014(3)
N7 0.067(3) 0.085(4) 0.045(3) 0.001(3) -0.001(2) -0.018(3)
N8 0.067(3) 0.066(3) 0.069(4) -0.013(3) 0.012(3) -0.010(3)
N9 0.062(3) 0.073(3) 0.048(3) -0.009(2) 0.001(2) 0.002(2)
N10 0.059(3) 0.082(4) 0.040(3) -0.006(3) -0.003(2) -0.020(3)
N11 0.057(3) 0.075(4) 0.051(3) -0.006(3) 0.004(2) -0.013(3)
N12 0.057(3) 0.090(4) 0.033(3) -0.006(3) -0.002(2) -0.017(3)
C22 0.045(3) 0.074(4) 0.074(4) -0.015(4) 0.014(3) 0.002(3)
C21 0.062(4) 0.084(5) 0.043(4) -0.009(3) 0.000(3) -0.022(3)
C20 0.057(4) 0.092(5) 0.057(4) -0.016(4) 0.011(3) -0.018(3)
C19 0.076(4) 0.097(5) 0.037(3) -0.010(3) 0.008(3) -0.029(4)
C18 0.063(4) 0.066(4) 0.065(4) 0.007(3) -0.008(3) -0.003(3)
C17 0.050(3) 0.087(5) 0.035(3) -0.008(3) 0.006(3) -0.024(3)
C16 0.053(4) 0.095(5) 0.068(4) -0.018(4) 0.016(3) -0.010(3)
C15 0.065(4) 0.098(5) 0.061(4) -0.032(4) 0.009(4) 0.001(4)
C14 0.086(5) 0.101(6) 0.043(4) -0.021(4) 0.011(3) -0.029(4)
C13 0.074(5) 0.116(7) 0.033(3) -0.006(4) 0.014(3) -0.029(5)
C12 0.070(4) 0.060(4) 0.063(4) -0.006(3) 0.005(3) -0.009(3)
C11 0.064(4) 0.114(5) 0.042(4) 0.000(4) -0.008(3) -0.023(4)
C10 0.069(4) 0.072(4) 0.047(3) 0.017(3) -0.002(3) -0.011(3)
C9 0.048(3) 0.071(4) 0.077(5) -0.006(3) -0.009(3) 0.004(3)
C8 0.070(4) 0.069(4) 0.062(4) -0.004(3) -0.006(3) -0.016(3)
C7 0.105(6) 0.125(7) 0.064(5) -0.011(4) 0.024(4) -0.058(6)
C6 0.031(3) 0.087(5) 0.055(4) -0.019(4) 0.003(3) -0.011(3)
C5 0.056(4) 0.102(5) 0.042(4) 0.007(4) -0.005(3) -0.009(4)
C4 0.100(5) 0.113(6) 0.051(4) 0.005(4) 0.012(4) -0.042(5)
C3 0.082(5) 0.122(6) 0.059(4) -0.023(4) 0.021(4) -0.026(4)
C2 0.071(4) 0.065(4) 0.082(5) -0.023(4) 0.006(4) -0.012(3)
C1 0.149(8) 0.120(7) 0.085(6) -0.010(5) 0.049(6) -0.045(7)
N14 0.052(3) 0.061(3) 0.062(3) 0.000(2) -0.010(2) -0.004(2)
C38 0.069(4) 0.072(4) 0.045(3) 0.008(3) 0.003(3) 0.013(3)
C37 0.050(3) 0.081(5) 0.044(3) 0.004(3) -0.002(3) -0.003(3)
C36 0.105(5) 0.081(5) 0.031(3) 0.005(3) -0.006(3) -0.028(4)
C34 0.123(6) 0.071(5) 0.076(5) -0.014(4) 0.000(5) 0.010(5)
C35 0.068(4) 0.064(5) 0.097(5) 0.003(4) -0.010(4) 0.014(3)
N13 0.097(6) 0.098(6) 0.316(16) -0.089(8) -0.104(8) 0.040(5)
C33 0.197(11) 0.069(6) 0.112(7) -0.026(5) -0.090(8) 0.023(6)
C31 0.118(6) 0.089(5) 0.059(4) -0.023(4) -0.013(4) -0.001(4)
C30 0.308(16) 0.167(10) 0.055(5) 0.012(6) -0.034(7) -0.158(11)
C29 0.190(11) 0.310(18) 0.146(10) -0.114(11) 0.091(9) -0.176(13)
C32 0.084(6) 0.163(10) 0.189(11) -0.094(9) 0.016(7) -0.046(6)
C28 0.091(5) 0.114(6) 0.090(6) -0.006(5) 0.005(4) -0.029(5)
C27 0.098(5) 0.092(6) 0.083(6) -0.018(4) -0.008(4) -0.014(4)
O1W 0.071(3) 0.072(3) 0.156(5) 0.063(3) -0.033(3) -0.042(2)
O2W 0.085(3) 0.191(6) 0.096(4) -0.009(4) 0.013(3) -0.015(4)
O3W 0.247(7) 0.065(3) 0.084(4) 0.000(3) 0.041(4) 0.006(4)
O4W 0.139(5) 0.125(5) 0.119(5) -0.051(4) 0.001(4) -0.014(4)
O5W 0.274(10) 0.113(5) 0.122(5) -0.003(4) 0.007(6) -0.040(6)
C25A 0.137(9) 0.142(10) 0.163(10) -0.014(8) 0.013(8) -0.016(8)
C25B 0.211(16) 0.182(16) 0.191(16) -0.019(10) 0.056(10) -0.017(10)
C26A 0.209(18) 0.214(18) 0.176(16) -0.016(10) 0.025(10) -0.003(10)
C26B 0.104(11) 0.110(12) 0.061(11) -0.025(8) -0.023(7) -0.015(8)

loop_
_atom_type_symbol
_atom_type_description
_atom_type_scat_dispersion_real
_atom_type_scat_dispersion_imag
_atom_type_scat_source
C C 0.0033 0.0016 'International Tables Vol C Tables 4.2.6.8 and 6.1.1.4'
H H 0.0000 0.0000 'International Tables Vol C Tables 4.2.6.8 and 6.1.1.4'
N N 0.0061 0.0033 'International Tables Vol C Tables 4.2.6.8 and 6.1.1.4'
O O 0.0106 0.0060 'International Tables Vol C Tables 4.2.6.8 and 6.1.1.4'
Cl Cl 0.1484 0.1585 'International Tables Vol C Tables 4.2.6.8 and 6.1.1.4'

loop_
_geom_angle_atom_site_label_1
_geom_angle_atom_site_label_2
_geom_angle_atom_site_label_3
_geom_angle
_geom_angle_site_symmetry_1
_geom_angle_site_symmetry_3
C13 N1 C14 120.7(6) . .
C13 N1 C19 113.6(6) . .
C14 N1 C19 124.4(5) . .
C15 N2 C14 123.1(5) . .
C15 N2 C16 111.0(5) . .
C14 N2 C16 123.9(5) . .
C6 N3 C20 122.2(5) . .
C6 N3 C16 111.8(5) . .
C20 N3 C16 123.3(5) . .
C13 N4 C21 112.6(6) . .
C13 N4 C11 122.7(5) . .
C21 N4 C11 124.3(6) . .
C12 N5 C8 122.7(5) . .
C12 N5 C10 111.3(5) . .
C8 N5 C10 124.7(5) . .
C5 N6 C18 114.0(5) . .
C5 N6 C9 120.3(5) . 7
C18 N6 C9 123.8(5) . 7
C5 N7 C11 121.5(5) . .
C5 N7 C10 111.5(6) . .
C11 N7 C10 123.6(5) . .
C15 N8 C2 124.1(5) . 7
C15 N8 C22 110.4(6) . .
C2 N8 C22 123.7(5) 7 .
C12 N9 C2 122.1(5) . .
C12 N9 C18 112.8(5) . .
C2 N9 C18 123.3(5) . .
C17 N10 C21 113.4(5) . .
C17 N10 C8 120.7(5) . .
C21 N10 C8 124.9(5) . .
C6 N11 C22 111.5(5) . .
C6 N11 C9 120.8(5) . .
C22 N11 C9 125.6(5) . .
C17 N12 C20 122.1(5) . .
C17 N12 C19 112.3(5) . .
C20 N12 C19 125.5(5) . .
N11 C22 N8 116.1(5) . .
N11 C22 C16 105.3(5) . .
N8 C22 C16 104.3(5) . .
N11 C22 H22A 110.3 . .
N8 C22 H22A 110.3 . .
C16 C22 H22A 110.3 . .
N10 C21 N4 113.8(5) . .
N10 C21 C4 113.5(5) . .
N4 C21 C4 112.1(5) . .
N10 C21 C19 102.6(5) . .
N4 C21 C19 102.7(5) . .
C4 C21 C19 111.2(5) . .
N3 C20 N12 114.5(5) . .
N3 C20 H20A 108.6 . .
N12 C20 H20A 108.6 . .
N3 C20 H20B 108.6 . .
N12 C20 H20B 108.6 . .
H20A C20 H20B 107.6 . .
N1 C19 N12 113.0(5) . .
N1 C19 C3 115.3(5) . .
N12 C19 C3 110.1(5) . .
N1 C19 C21 102.0(5) . .
N12 C19 C21 102.0(5) . .
C3 C19 C21 113.5(6) . .
N6 C18 N9 115.8(5) . .
N6 C18 C10 102.4(5) . .
N9 C18 C10 102.5(5) . .
N6 C18 H18A 111.8 . .
N9 C18 H18A 111.8 . .
C10 C18 H18A 111.8 . .
O6 C17 N10 126.5(6) . .
O6 C17 N12 124.0(6) . .
N10 C17 N12 109.5(5) . .
N2 C16 N3 114.1(5) . .
N2 C16 C22 104.3(5) . .
N3 C16 C22 102.2(5) . .
N2 C16 H16A 111.8 . .
N3 C16 H16A 111.8 . .
C22 C16 H16A 111.8 . .
O3 C15 N8 124.5(7) . .
O3 C15 N2 126.4(7) . .
N8 C15 N2 109.1(6) . .
N1 C14 N2 113.5(5) . .
N1 C14 H14A 108.9 . .
N2 C14 H14A 108.9 . .
N1 C14 H14B 108.9 . .
N2 C14 H14B 108.9 . .
H14A C14 H14B 107.7 . .
O2 C13 N1 126.5(8) . .
O2 C13 N4 124.9(7) . .
N1 C13 N4 108.5(6) . .
O5 C12 N9 125.7(6) . .
O5 C12 N5 125.8(6) . .
N9 C12 N5 108.6(5) . .
N7 C11 N4 113.4(5) . .
N7 C11 H11A 108.9 . .
N4 C11 H11A 108.9 . .
N7 C11 H11B 108.9 . .
N4 C11 H11B 108.9 . .
H11A C11 H11B 107.7 . .
N7 C10 N5 113.8(5) . .
N7 C10 C18 104.4(5) . .
N5 C10 C18 104.2(5) . .
N7 C10 H10A 111.3 . .
N5 C10 H10A 111.3 . .
C18 C10 H10A 111.3 . .
N11 C9 N6 113.3(4) . 7
N11 C9 H9A 108.9 . .
N6 C9 H9A 108.9 7 .
N11 C9 H9B 108.9 . .
N6 C9 H9B 108.9 7 .
H9A C9 H9B 107.7 . .
N5 C8 N10 114.0(5) . .
N5 C8 H8A 108.7 . .
N10 C8 H8A 108.7 . .
N5 C8 H8B 108.7 . .
N10 C8 H8B 108.7 . .
H8A C8 H8B 107.6 . .
C3 C7 C1 112.0(6) . .
C3 C7 H7A 109.2 . .
C1 C7 H7A 109.2 . .
C3 C7 H7B 109.2 . .
C1 C7 H7B 109.2 . .
H7A C7 H7B 107.9 . .
O1 C6 N3 125.6(6) . .
O1 C6 N11 126.3(6) . .
N3 C6 N11 108.1(5) . .
O4 C5 N6 126.9(6) . .
O4 C5 N7 126.8(6) . .
N6 C5 N7 106.3(6) . .
C1 C4 C21 111.4(6) . .
C1 C4 H4A 109.3 . .
C21 C4 H4A 109.3 . .
C1 C4 H4B 109.3 . .
C21 C4 H4B 109.3 . .
H4A C4 H4B 108.0 . .
C7 C3 C19 111.9(6) . .
C7 C3 H3A 109.2 . .
C19 C3 H3A 109.2 . .
C7 C3 H3B 109.2 . .
C19 C3 H3B 109.2 . .
H3A C3 H3B 107.9 . .
N9 C2 N8 114.5(5) . 7
N9 C2 H2A 108.6 . .
N8 C2 H2A 108.6 7 .
N9 C2 H2B 108.6 . .
N8 C2 H2B 108.6 7 .
H2A C2 H2B 107.6 . .
C4 C1 C7 112.5(7) . .
C4 C1 H1A 109.1 . .
C7 C1 H1A 109.1 . .
C4 C1 H1B 109.1 . .
C7 C1 H1B 109.1 . .
H1A C1 H1B 107.8 . .
C38 N14 C35 120.0 . .
C38 N14 C28 123.2(4) . .
C35 N14 C28 116.7(4) . .
N14 C38 C37 120.0 . .
N14 C38 H38A 120.0 . .
C37 C38 H38A 120.0 . .
C38 C37 C36 120.0 . .
C38 C37 H37A 120.0 . .
C36 C37 H37A 120.0 . .
C34 C36 C37 120.0 . .
C34 C36 C30 120.4(4) . .
C37 C36 C30 119.0(4) . .
C36 C34 C35 120.0 . .
C36 C34 H34A 120.0 . .
C35 C34 H34A 120.0 . .
C34 C35 N14 120.0 . .
C34 C35 H35A 120.0 . .
N14 C35 H35A 120.0 . .
C33 N13 C32 120.0 . .
C33 N13 H13A 120.0 . .
C32 N13 H13A 120.0 . .
N13 C33 C31 120.0 . .
N13 C33 H33A 120.0 . .
C31 C33 H33A 120.0 . .
C30 C31 C33 120.0 . .
C30 C31 H31A 120.0 . .
C33 C31 H31A 120.0 . .
C31 C30 C29 120.0 . .
C31 C30 C36 118.9(4) . .
C29 C30 C36 120.9(4) . .
C30 C29 C32 120.0 . .
C30 C29 H29A 120.0 . .
C32 C29 H29A 120.0 . .
C29 C32 N13 120.0 . .
C29 C32 H32A 120.0 . .
N13 C32 H32A 120.0 . .
C27 C28 N14 112.4(6) . .
C27 C28 H28A 109.1 . .
N14 C28 H28A 109.1 . .
C27 C28 H28B 109.1 . .
N14 C28 H28B 109.1 . .
H28A C28 H28B 107.8 . .
C28 C27 C26B 110.8(7) . .
C28 C27 C26A 110.8(7) . .
C26B C27 C26A 0.0(10) . .
C28 C27 H27A 109.5 . .
C26B C27 H27A 109.5 . .
C26A C27 H27A 109.5 . .
C28 C27 H27B 109.5 . .
C26B C27 H27B 109.5 . .
C26A C27 H27B 109.5 . .
H27A C27 H27B 108.1 . .
C26A C25A H25A 108.6 . .
C26A C25A H25B 109.5 . .
H25A C25A H25B 109.5 . .
C26A C25A H25C 110.2 . .
H25A C25A H25C 109.5 . .
H25B C25A H25C 109.5 . .
C26A C25A H26C 33.1 . .
H25A C25A H26C 119.5 . .
H25B C25A H26C 125.0 . .
H25C C25A H26C 77.2 . .
C26B C25B H25D 109.5 . .
C26B C25B H25E 109.5 . .
H25D C25B H25E 109.5 . .
C26B C25B H25F 109.5 . .
H25D C25B H25F 109.5 . .
H25E C25B H25F 109.5 . .
C26B C25B H26B 38.7 . .
H25D C25B H26B 140.7 . .
H25E C25B H26B 75.8 . .
H25F C25B H26B 104.7 . .
C25A C26A C27 113.8(11) . .
C25A C26A H26A 108.7 . .
C27 C26A H26A 107.1 . .
C25A C26A H26B 109.5 . .
C27 C26A H26B 109.9 . .
H26A C26A H26B 107.6 . .
C25A C26A H26C 20.4 . .
C27 C26A H26C 103.6 . .
H26A C26A H26C 96.7 . .
H26B C26A H26C 129.7 . .
C25A C26A H26D 117.7 . .
C27 C26A H26D 102.5 . .
H26A C26A H26D 9.0 . .
H26B C26A H26D 102.8 . .
H26C C26A H26D 105.4 . .
C25B C26B C27 134.8(6) . .
C25B C26B H26A 104.5 . .
C27 C26B H26A 107.1 . .
C25B C26B H26B 28.1 . .
C27 C26B H26B 109.9 . .
H26A C26B H26B 107.6 . .
C25B C26B H26C 103.9 . .
C27 C26B H26C 103.6 . .
H26A C26B H26C 96.7 . .
H26B C26B H26C 129.7 . .
C25B C26B H26D 103.9 . .
C27 C26B H26D 102.5 . .
H26A C26B H26D 9.0 . .
H26B C26B H26D 102.8 . .
H26C C26B H26D 105.4 . .

loop_
_geom_bond_atom_site_label_1
_geom_bond_atom_site_label_2
_geom_bond_distance
_geom_bond_site_symmetry_2
O1 C6 1.213(7) .
O2 C13 1.236(8) .
O3 C15 1.232(7) .
O4 C5 1.208(8) .
O5 C12 1.241(7) .
O6 C17 1.221(6) .
N1 C13 1.342(8) .
N1 C14 1.435(9) .
N1 C19 1.467(8) .
N2 C15 1.385(9) .
N2 C14 1.443(8) .
N2 C16 1.447(8) .
N3 C6 1.364(7) .
N3 C20 1.442(8) .
N3 C16 1.455(8) .
N4 C13 1.381(9) .
N4 C21 1.457(7) .
N4 C11 1.461(9) .
N5 C12 1.375(8) .
N5 C8 1.441(8) .
N5 C10 1.451(7) .
N6 C5 1.378(8) .
N6 C18 1.431(8) .
N6 C9 1.473(8) 7
N7 C5 1.391(8) .
N7 C11 1.439(8) .
N7 C10 1.445(8) .
N8 C15 1.375(8) .
N8 C2 1.456(8) 7
N8 C22 1.468(7) .
N9 C12 1.358(8) .
N9 C2 1.423(8) .
N9 C18 1.455(7) .
N10 C17 1.344(7) .
N10 C21 1.444(7) .
N10 C8 1.462(8) .
N11 C6 1.370(8) .
N11 C22 1.418(7) .
N11 C9 1.454(8) .
N12 C17 1.354(8) .
N12 C20 1.442(8) .
N12 C19 1.470(7) .
C22 C16 1.528(9) .
C22 H22A 0.9800 .
C21 C4 1.528(9) .
C21 C19 1.584(10) .
C20 H20A 0.9700 .
C20 H20B 0.9700 .
C19 C3 1.530(9) .
C18 C10 1.548(9) .
C18 H18A 0.9800 .
C16 H16A 0.9800 .
C14 H14A 0.9700 .
C14 H14B 0.9700 .
C11 H11A 0.9700 .
C11 H11B 0.9700 .
C10 H10A 0.9800 .
C9 N6 1.473(8) 7
C9 H9A 0.9700 .
C9 H9B 0.9700 .
C8 H8A 0.9700 .
C8 H8B 0.9700 .
C7 C3 1.521(10) .
C7 C1 1.592(13) .
C7 H7A 0.9700 .
C7 H7B 0.9700 .
C4 C1 1.525(11) .
C4 H4A 0.9700 .
C4 H4B 0.9700 .
C3 H3A 0.9700 .
C3 H3B 0.9700 .
C2 N8 1.456(8) 7
C2 H2A 0.9700 .
C2 H2B 0.9700 .
C1 H1A 0.9700 .
C1 H1B 0.9700 .
N14 C38 1.3900 .
N14 C35 1.3900 .
N14 C28 1.444(8) .
C38 C37 1.3900 .
C38 H38A 0.9300 .
C37 C36 1.3900 .
C37 H37A 0.9300 .
C36 C34 1.3900 .
C36 C30 1.488(4) .
C34 C35 1.3900 .
C34 H34A 0.9300 .
C35 H35A 0.9300 .
N13 C33 1.3900 .
N13 C32 1.3900 .
N13 H13A 0.8600 .
C33 C31 1.3900 .
C33 H33A 0.9300 .
C31 C30 1.3900 .
C31 H31A 0.9300 .
C30 C29 1.3900 .
C29 C32 1.3900 .
C29 H29A 0.9300 .
C32 H32A 0.9300 .
C28 C27 1.415(8) .
C28 H28A 0.9700 .
C28 H28B 0.9700 .
C27 C26B 1.508(8) .
C27 C26A 1.508(8) .
C27 H27A 0.9700 .
C27 H27B 0.9700 .
C25A C26A 1.412(9) .
C25A H25A 0.9599 .
C25A H25B 0.9599 .
C25A H25C 0.9601 .
C25A H26C 0.6112 .
C25B C26B 1.4121 .
C25B H25D 0.9601 .
C25B H25E 0.9601 .
C25B H25F 0.9598 .
C25B H26B 0.7235 .
C26A H26A 0.9599 .
C26A H26B 0.9601 .
C26A H26C 0.9600 .
C26A H26D 0.9600 .
C26B H26A 0.9599 .
C26B H26B 0.9601 .
C26B H26C 0.9600 .
C26B H26D 0.9600 .

loop_
_platon_squeeze_void_nr
_platon_squeeze_void_average_x
_platon_squeeze_void_average_y
_platon_squeeze_void_average_z
_platon_squeeze_void_volume
_platon_squeeze_void_count_electrons
_platon_squeeze_void_content
1 0.500 0.000 0.017 817 128 ' '
2 0.000 0.500 -0.012 817 128 ' '
